data_7117917
loop_
_publ_author_name
'Eser S. Akturk'
'Glenn P. A. Yap'
'Klaus H. Theopold'

_publ_section_title
;
 Mechanism-based design of labile precursors for chromium(I) chemistry
;
_journal_name_full Chem.Commun.
_journal_page_first 15402
_journal_paper_doi 10.1039/C5cc05993C
_journal_volume 51
_journal_year 2015
_chemical_formula_sum 'C34 H55 B Cr N7'
_chemical_formula_weight 624.66
_chemical_name_systematic
; 
 ? 
;
_space_group_crystal_system monoclinic
_space_group_IT_number 14
_space_group_name_Hall '-P 2yn'
_space_group_name_H-M_alt 'P 1 21/n 1'
_symmetry_space_group_name_Hall '-P 2yn'
_symmetry_space_group_name_H-M 'P 1 21/n 1'
_atom_sites_solution_hydrogens other
_atom_sites_solution_primary direct
_atom_sites_solution_secondary difmap
_audit_creation_method SHELXL-2014/7
_audit_update_record
;
2015-04-07 deposited with the CCDC.
2015-08-27 downloaded from the CCDC.
;
_cell_angle_alpha 90
_cell_angle_beta 96.879(4)
_cell_angle_gamma 90
_cell_formula_units_Z 4
_cell_length_a 10.976(2)
_cell_length_b 15.479(3)
_cell_length_c 21.013(5)
_cell_measurement_reflns_used 1018
_cell_measurement_temperature 200(2)
_cell_measurement_theta_max 19.68
_cell_measurement_theta_min 2.40
_cell_volume 3544.4(13)
_computing_cell_refinement 'SAINT (Bruker, 2002)'
_computing_data_collection 'SMART (Bruker, 2002)'
_computing_data_reduction SAINT
_computing_molecular_graphics 'SHELXTL (Sheldrick, 2001)'
_computing_publication_material 'SHELXTL (Sheldrick, 2001)'
_computing_structure_refinement 'SHELXL-2014/7 (Sheldrick, 2014)'
_computing_structure_solution 'SHELXS-97 (Sheldrick, 1990)'
_diffrn_ambient_temperature 200(2)
_diffrn_detector_area_resol_mean 836.6
_diffrn_measured_fraction_theta_full 0.993
_diffrn_measured_fraction_theta_max 0.983
_diffrn_measurement_device_type 'Bruker AXS APEX diffractometer'
_diffrn_measurement_method \w
_diffrn_radiation_type MoK\a
_diffrn_radiation_wavelength 0.71073
_diffrn_reflns_av_R_equivalents 0.0805
_diffrn_reflns_av_unetI/netI 0.0928
_diffrn_reflns_laue_measured_fraction_full 0.993
_diffrn_reflns_laue_measured_fraction_max 0.983
_diffrn_reflns_limit_h_max 13
_diffrn_reflns_limit_h_min -14
_diffrn_reflns_limit_k_max 20
_diffrn_reflns_limit_k_min -20
_diffrn_reflns_limit_l_max 27
_diffrn_reflns_limit_l_min -28
_diffrn_reflns_number 29706
_diffrn_reflns_point_group_measured_fraction_full 0.993
_diffrn_reflns_point_group_measured_fraction_max 0.983
_diffrn_reflns_theta_full 25.242
_diffrn_reflns_theta_max 28.329
_diffrn_reflns_theta_min 1.952
_exptl_absorpt_coefficient_mu 0.355
_exptl_absorpt_correction_T_max 0.9349
_exptl_absorpt_correction_T_min 0.8625
_exptl_absorpt_correction_type multi-scan
_exptl_absorpt_process_details 'SADABS (Sheldrick, 2003)'
_exptl_crystal_colour purple
_exptl_crystal_density_diffrn 1.171
_exptl_crystal_density_method 'not measured'
_exptl_crystal_description block
_exptl_crystal_F_000 1348
_exptl_crystal_size_max 0.429
_exptl_crystal_size_mid 0.304
_exptl_crystal_size_min 0.192
_refine_diff_density_max 0.457
_refine_diff_density_min -0.309
_refine_diff_density_rms 0.061
_refine_ls_extinction_coef .
_refine_ls_extinction_method none
_refine_ls_goodness_of_fit_ref 1.009
_refine_ls_hydrogen_treatment mixed
_refine_ls_matrix_type full
_refine_ls_number_parameters 403
_refine_ls_number_reflns 8691
_refine_ls_number_restraints 0
_refine_ls_restrained_S_all 1.009
_refine_ls_R_factor_all 0.1138
_refine_ls_R_factor_gt 0.0585
_refine_ls_shift/su_max 0.000
_refine_ls_shift/su_mean 0.000
_refine_ls_structure_factor_coef Fsqd
_refine_ls_weighting_details 'w=1/[\s^2^(Fo^2^)+(0.0650P)^2^] where P=(Fo^2^+2Fc^2^)/3'
_refine_ls_weighting_scheme calc
_refine_ls_wR_factor_gt 0.1297
_refine_ls_wR_factor_ref 0.1538
_reflns_Friedel_coverage 0.000
_reflns_friedel_fraction_full .
_reflns_friedel_fraction_max .
_reflns_number_gt 5048
_reflns_number_total 8691
_reflns_threshold_expression 'I > 2\s(I)'
_cod_data_source_file c5cc05993c2.cif
_cod_data_source_block klat982
_cod_original_cell_volume 3544.2(13)
_cod_database_code 7117917
_shelx_shelxl_version_number 2014/7
_shelx_space_group_comment
; 
The symmetry employed for this shelxl refinement is uniquely defined 
by the following loop, which should always be used as a source of 
symmetry information in preference to the above space-group names. 
They are only intended as comments. 
;
_shelx_estimated_absorpt_t_min 0.862
_shelx_estimated_absorpt_t_max 0.935

loop_
_space_group_symop_operation_xyz
'x, y, z'
'-x+1/2, y+1/2, -z+1/2'
'-x, -y, -z'
'x-1/2, -y-1/2, z-1/2'

loop_
_atom_site_label
_atom_site_type_symbol
_atom_site_fract_x
_atom_site_fract_y
_atom_site_fract_z
_atom_site_U_iso_or_equiv
_atom_site_adp_type
_atom_site_occupancy
_atom_site_site_symmetry_order
_atom_site_calc_flag
_atom_site_refinement_flags_posn
_atom_site_refinement_flags_adp
_atom_site_refinement_flags_occupancy
_atom_site_disorder_assembly
_atom_site_disorder_group
Cr1 Cr 0.08306(3) 0.15834(3) 0.16603(2) 0.02870(13) Uani 1 1 d . . . . .
B1 B -0.1727(3) 0.2225(2) 0.09969(15) 0.0328(7) Uani 1 1 d . . . . .
H1 H -0.260(2) 0.2460(16) 0.0751(12) 0.039 Uiso 1 1 d . U . . .
N1 N -0.05637(18) 0.08133(13) 0.11436(10) 0.0318(5) Uani 1 1 d . . . . .
N2 N -0.16403(18) 0.12391(14) 0.09355(10) 0.0335(5) Uani 1 1 d . . . . .
N3 N 0.05163(17) 0.25311(13) 0.09099(10) 0.0298(5) Uani 1 1 d . . . . .
N4 N -0.06955(18) 0.26787(13) 0.06857(10) 0.0318(5) Uani 1 1 d . . . . .
N5 N -0.06164(18) 0.21650(13) 0.21263(10) 0.0314(5) Uani 1 1 d . . . . .
N6 N -0.15950(18) 0.24726(13) 0.17136(10) 0.0314(5) Uani 1 1 d . . . . .
N7 N 0.22150(18) 0.12659(13) 0.20203(10) 0.0307(5) Uani 1 1 d . . . . .
C1 C -0.0792(2) -0.00336(17) 0.10324(12) 0.0327(6) Uani 1 1 d . . . . .
C2 C -0.2009(2) -0.01389(18) 0.07636(13) 0.0403(7) Uani 1 1 d . . . . .
H2A H -0.2409 -0.0669 0.0644 0.048 Uiso 1 1 calc R U . . .
C3 C -0.2515(2) 0.06713(19) 0.07054(13) 0.0386(7) Uani 1 1 d . . . . .
C4 C 0.0190(3) -0.07228(17) 0.11650(13) 0.0372(6) Uani 1 1 d . . . . .
C5 C 0.0590(3) -0.07904(19) 0.18850(14) 0.0500(8) Uani 1 1 d . . . . .
H5A H 0.0935 -0.0237 0.2045 0.075 Uiso 1 1 calc R U . . .
H5B H 0.1212 -0.1244 0.1966 0.075 Uiso 1 1 calc R U . . .
H5C H -0.0121 -0.0934 0.2106 0.075 Uiso 1 1 calc R U . . .
C6 C 0.1282(3) -0.04931(19) 0.08091(14) 0.0467(8) Uani 1 1 d . . . . .
H6A H 0.1633 0.0058 0.0970 0.070 Uiso 1 1 calc R U . . .
H6B H 0.1007 -0.0443 0.0349 0.070 Uiso 1 1 calc R U . . .
H6C H 0.1906 -0.0947 0.0880 0.070 Uiso 1 1 calc R U . . .
C7 C -0.0325(3) -0.15993(18) 0.09148(18) 0.0599(9) Uani 1 1 d . . . . .
H7A H -0.0567 -0.1563 0.0451 0.090 Uiso 1 1 calc R U . . .
H7B H -0.1042 -0.1748 0.1129 0.090 Uiso 1 1 calc R U . . .
H7C H 0.0306 -0.2045 0.1005 0.090 Uiso 1 1 calc R U . . .
C8 C -0.3780(2) 0.0930(2) 0.04259(17) 0.0570(9) Uani 1 1 d . . . . .
H8A H -0.4254 0.0413 0.0287 0.086 Uiso 1 1 calc R U . . .
H8B H -0.3729 0.1310 0.0057 0.086 Uiso 1 1 calc R U . . .
H8C H -0.4185 0.1237 0.0750 0.086 Uiso 1 1 calc R U . . .
C9 C 0.1176(2) 0.30799(16) 0.05925(12) 0.0289(6) Uani 1 1 d . . . . .
C10 C 0.0388(2) 0.35753(16) 0.01724(13) 0.0351(6) Uani 1 1 d . . . . .
H10A H 0.0615 0.4012 -0.0109 0.042 Uiso 1 1 calc R U . . .
C11 C -0.0781(2) 0.33110(16) 0.02430(12) 0.0339(6) Uani 1 1 d . . . . .
C12 C 0.2564(2) 0.31274(16) 0.07056(13) 0.0334(6) Uani 1 1 d . . . . .
C13 C 0.3021(3) 0.3789(2) 0.02496(17) 0.0593(9) Uani 1 1 d . . . . .
H13A H 0.2729 0.3629 -0.0194 0.089 Uiso 1 1 calc R U . . .
H13B H 0.3920 0.3800 0.0308 0.089 Uiso 1 1 calc R U . . .
H13C H 0.2706 0.4362 0.0342 0.089 Uiso 1 1 calc R U . . .
C14 C 0.2947(2) 0.34119(18) 0.13991(15) 0.0445(7) Uani 1 1 d . . . . .
H14A H 0.2586 0.3977 0.1471 0.067 Uiso 1 1 calc R U . . .
H14B H 0.3844 0.3453 0.1477 0.067 Uiso 1 1 calc R U . . .
H14C H 0.2658 0.2987 0.1693 0.067 Uiso 1 1 calc R U . . .
C15 C 0.3130(2) 0.22499(17) 0.05785(14) 0.0430(7) Uani 1 1 d . . . . .
H15A H 0.2886 0.2082 0.0132 0.064 Uiso 1 1 calc R U . . .
H15B H 0.2839 0.1816 0.0864 0.064 Uiso 1 1 calc R U . . .
H15C H 0.4026 0.2290 0.0658 0.064 Uiso 1 1 calc R U . . .
C16 C -0.1979(3) 0.3631(2) -0.00932(15) 0.0509(8) Uani 1 1 d . . . . .
H16A H -0.2464 0.3140 -0.0277 0.076 Uiso 1 1 calc R U . . .
H16B H -0.1823 0.4030 -0.0436 0.076 Uiso 1 1 calc R U . . .
H16C H -0.2434 0.3932 0.0214 0.076 Uiso 1 1 calc R U . . .
C17 C -0.0804(2) 0.24437(17) 0.27128(13) 0.0334(6) Uani 1 1 d . . . . .
C18 C -0.1866(2) 0.29337(18) 0.26727(13) 0.0383(7) Uani 1 1 d . . . . .
H18A H -0.2200 0.3210 0.3016 0.046 Uiso 1 1 calc R U . . .
C19 C -0.2342(2) 0.29413(18) 0.20365(14) 0.0369(7) Uani 1 1 d . . . . .
C20 C 0.0056(3) 0.22108(18) 0.33110(13) 0.0397(7) Uani 1 1 d . . . . .
C21 C -0.0482(3) 0.2563(2) 0.39036(14) 0.0633(10) Uani 1 1 d . . . . .
H21A H -0.0571 0.3192 0.3868 0.095 Uiso 1 1 calc R U . . .
H21B H 0.0070 0.2421 0.4291 0.095 Uiso 1 1 calc R U . . .
H21C H -0.1288 0.2301 0.3929 0.095 Uiso 1 1 calc R U . . .
C22 C 0.0150(3) 0.12222(19) 0.33640(15) 0.0524(8) Uani 1 1 d . . . . .
H22A H 0.0501 0.0992 0.2991 0.079 Uiso 1 1 calc R U . . .
H22B H -0.0669 0.0977 0.3378 0.079 Uiso 1 1 calc R U . . .
H22C H 0.0680 0.1067 0.3756 0.079 Uiso 1 1 calc R U . . .
C23 C 0.1311(2) 0.26190(19) 0.32840(14) 0.0437(7) Uani 1 1 d . . . . .
H23A H 0.1655 0.2411 0.2903 0.066 Uiso 1 1 calc R U . . .
H23B H 0.1859 0.2460 0.3669 0.066 Uiso 1 1 calc R U . . .
H23C H 0.1226 0.3249 0.3263 0.066 Uiso 1 1 calc R U . . .
C24 C -0.3463(2) 0.3393(2) 0.17187(16) 0.0531(8) Uani 1 1 d . . . . .
H24A H -0.3230 0.3780 0.1385 0.080 Uiso 1 1 calc R U . . .
H24B H -0.3839 0.3730 0.2038 0.080 Uiso 1 1 calc R U . . .
H24C H -0.4051 0.2964 0.1525 0.080 Uiso 1 1 calc R U . . .
C25 C 0.3397(2) 0.09766(15) 0.23358(12) 0.0289(6) Uani 1 1 d . . . . .
C26 C 0.3948(2) 0.02925(18) 0.19242(14) 0.0416(7) Uani 1 1 d . . . . .
H26A H 0.4061 0.0543 0.1502 0.050 Uiso 1 1 calc R U . . .
H26B H 0.3378 -0.0203 0.1852 0.050 Uiso 1 1 calc R U . . .
C27 C 0.4308(2) 0.17245(17) 0.24485(14) 0.0412(7) Uani 1 1 d . . . . .
H27A H 0.3967 0.2172 0.2714 0.049 Uiso 1 1 calc R U . . .
H27B H 0.4432 0.1989 0.2032 0.049 Uiso 1 1 calc R U . . .
C28 C 0.3234(2) 0.05733(17) 0.29852(13) 0.0366(6) Uani 1 1 d . . . . .
H28A H 0.2649 0.0086 0.2921 0.044 Uiso 1 1 calc R U . . .
H28B H 0.2889 0.1009 0.3259 0.044 Uiso 1 1 calc R U . . .
C29 C 0.4470(2) 0.02459(17) 0.33237(13) 0.0386(7) Uani 1 1 d . . . . .
H29A H 0.4343 -0.0019 0.3745 0.046 Uiso 1 1 calc R U . . .
C30 C 0.5002(3) -0.04253(18) 0.29041(14) 0.0478(8) Uani 1 1 d . . . . .
H30A H 0.5794 -0.0640 0.3122 0.057 Uiso 1 1 calc R U . . .
H30B H 0.4433 -0.0922 0.2833 0.057 Uiso 1 1 calc R U . . .
C31 C 0.5197(3) -0.0022(2) 0.22626(15) 0.0499(8) Uani 1 1 d . . . . .
H31A H 0.5552 -0.0462 0.1989 0.060 Uiso 1 1 calc R U . . .
C32 C 0.6072(3) 0.0751(2) 0.23694(16) 0.0565(9) Uani 1 1 d . . . . .
H32A H 0.6881 0.0555 0.2578 0.068 Uiso 1 1 calc R U . . .
H32B H 0.6189 0.1015 0.1952 0.068 Uiso 1 1 calc R U . . .
C33 C 0.5544(2) 0.14091(19) 0.27870(15) 0.0459(8) Uani 1 1 d . . . . .
H33A H 0.6120 0.1910 0.2859 0.055 Uiso 1 1 calc R U . . .
C34 C 0.5346(2) 0.10095(19) 0.34347(14) 0.0453(7) Uani 1 1 d . . . . .
H34A H 0.6142 0.0813 0.3660 0.054 Uiso 1 1 calc R U . . .
H34B H 0.4999 0.1447 0.3705 0.054 Uiso 1 1 calc R U . . .

loop_
_atom_site_aniso_label
_atom_site_aniso_U_11
_atom_site_aniso_U_22
_atom_site_aniso_U_33
_atom_site_aniso_U_23
_atom_site_aniso_U_13
_atom_site_aniso_U_12
Cr1 0.0270(2) 0.0285(2) 0.0302(2) 0.00143(18) 0.00190(17) 0.00003(17)
B1 0.0255(15) 0.0370(17) 0.0350(17) -0.0015(13) -0.0003(13) 0.0006(13)
N1 0.0291(11) 0.0315(12) 0.0349(12) -0.0020(10) 0.0040(9) 0.0008(9)
N2 0.0262(11) 0.0379(12) 0.0357(13) -0.0058(10) 0.0007(9) 0.0003(10)
N3 0.0279(11) 0.0305(12) 0.0303(12) -0.0001(9) 0.0003(9) 0.0020(9)
N4 0.0285(11) 0.0344(12) 0.0318(12) -0.0007(10) 0.0013(9) 0.0035(9)
N5 0.0265(11) 0.0359(12) 0.0316(12) -0.0002(10) 0.0034(9) -0.0008(9)
N6 0.0236(11) 0.0357(12) 0.0352(12) -0.0027(10) 0.0047(9) -0.0020(9)
N7 0.0335(11) 0.0280(11) 0.0309(12) 0.0024(9) 0.0048(9) -0.0019(9)
C1 0.0384(14) 0.0324(14) 0.0285(14) -0.0025(11) 0.0092(12) -0.0066(12)
C2 0.0430(16) 0.0381(16) 0.0408(17) -0.0094(13) 0.0089(13) -0.0137(13)
C3 0.0305(14) 0.0480(17) 0.0377(16) -0.0075(13) 0.0058(12) -0.0085(13)
C4 0.0493(16) 0.0290(14) 0.0344(15) -0.0025(12) 0.0093(13) -0.0046(12)
C5 0.065(2) 0.0403(17) 0.0442(18) 0.0096(14) 0.0061(16) 0.0011(15)
C6 0.0481(17) 0.0505(19) 0.0424(18) -0.0028(14) 0.0092(14) 0.0120(14)
C7 0.069(2) 0.0334(17) 0.075(2) -0.0089(16) -0.0010(18) 0.0001(15)
C8 0.0326(16) 0.061(2) 0.074(2) -0.0174(18) -0.0066(16) -0.0087(14)
C9 0.0363(14) 0.0250(13) 0.0260(13) -0.0042(11) 0.0059(11) 0.0009(11)
C10 0.0407(16) 0.0331(15) 0.0323(15) 0.0020(11) 0.0076(12) 0.0023(12)
C11 0.0429(16) 0.0317(15) 0.0263(13) -0.0004(11) 0.0012(12) 0.0079(12)
C12 0.0315(14) 0.0272(13) 0.0435(16) -0.0002(12) 0.0130(12) 0.0028(11)
C13 0.0490(19) 0.054(2) 0.079(3) 0.0274(19) 0.0251(18) 0.0034(16)
C14 0.0311(14) 0.0420(16) 0.0586(19) -0.0105(15) -0.0024(13) 0.0029(13)
C15 0.0417(16) 0.0382(16) 0.0502(18) -0.0040(14) 0.0107(14) 0.0072(13)
C16 0.0452(17) 0.057(2) 0.0480(19) 0.0108(15) -0.0048(14) 0.0096(15)
C17 0.0277(13) 0.0377(15) 0.0361(15) -0.0027(12) 0.0092(12) -0.0090(11)
C18 0.0305(14) 0.0471(17) 0.0400(17) -0.0070(13) 0.0146(13) -0.0076(12)
C19 0.0252(13) 0.0381(16) 0.0488(18) -0.0067(13) 0.0093(13) -0.0026(11)
C20 0.0444(16) 0.0448(17) 0.0313(15) -0.0027(13) 0.0100(13) -0.0042(13)
C21 0.064(2) 0.093(3) 0.0332(18) -0.0031(18) 0.0087(16) 0.0080(19)
C22 0.0565(19) 0.0521(19) 0.0483(19) 0.0124(15) 0.0055(15) -0.0042(16)
C23 0.0428(16) 0.0484(18) 0.0380(17) -0.0015(14) -0.0027(13) -0.0033(14)
C24 0.0313(15) 0.066(2) 0.062(2) -0.0133(17) 0.0082(15) 0.0087(14)
C25 0.0262(13) 0.0280(13) 0.0323(14) 0.0020(11) 0.0022(11) 0.0003(10)
C26 0.0427(16) 0.0405(16) 0.0405(17) -0.0012(13) 0.0002(13) 0.0075(13)
C27 0.0405(16) 0.0360(16) 0.0459(17) 0.0075(13) 0.0001(13) -0.0037(12)
C28 0.0395(15) 0.0344(15) 0.0360(15) 0.0065(12) 0.0052(12) 0.0014(12)
C29 0.0455(16) 0.0353(15) 0.0348(16) 0.0093(12) 0.0035(13) 0.0046(12)
C30 0.0449(17) 0.0411(17) 0.055(2) 0.0029(15) -0.0059(15) 0.0118(14)
C31 0.0462(17) 0.0533(19) 0.0490(19) -0.0067(15) 0.0011(15) 0.0192(15)
C32 0.0312(16) 0.083(2) 0.055(2) 0.0108(18) 0.0034(15) 0.0060(16)
C33 0.0319(15) 0.0511(19) 0.0529(19) 0.0057(15) -0.0031(14) -0.0079(13)
C34 0.0397(16) 0.0499(18) 0.0435(17) -0.0003(14) -0.0072(13) 0.0040(13)

loop_
_atom_type_symbol
_atom_type_description
_atom_type_scat_dispersion_real
_atom_type_scat_dispersion_imag
_atom_type_scat_source
C C 0.0033 0.0016 'International Tables Vol C Tables 4.2.6.8 and 6.1.1.4'
H H 0.0000 0.0000 'International Tables Vol C Tables 4.2.6.8 and 6.1.1.4'
B B 0.0013 0.0007 'International Tables Vol C Tables 4.2.6.8 and 6.1.1.4'
N N 0.0061 0.0033 'International Tables Vol C Tables 4.2.6.8 and 6.1.1.4'
Cr Cr 0.3209 0.6236 'International Tables Vol C Tables 4.2.6.8 and 6.1.1.4'

loop_
_geom_angle_atom_site_label_1
_geom_angle_atom_site_label_2
_geom_angle_atom_site_label_3
_geom_angle
_geom_angle_site_symmetry_1
_geom_angle_site_symmetry_3
N7 Cr1 N1 128.20(9) . .
N7 Cr1 N3 125.73(9) . .
N1 Cr1 N3 88.03(8) . .
N7 Cr1 N5 126.14(9) . .
N1 Cr1 N5 86.67(8) . .
N3 Cr1 N5 89.20(8) . .
N2 B1 N4 111.1(2) . .
N2 B1 N6 109.2(2) . .
N4 B1 N6 108.2(2) . .
C1 N1 N2 105.99(19) . .
C1 N1 Cr1 137.59(17) . .
N2 N1 Cr1 115.49(15) . .
C3 N2 N1 110.4(2) . .
C3 N2 B1 129.0(2) . .
N1 N2 B1 120.55(19) . .
C9 N3 N4 106.33(19) . .
C9 N3 Cr1 138.26(16) . .
N4 N3 Cr1 115.33(15) . .
C11 N4 N3 110.0(2) . .
C11 N4 B1 129.1(2) . .
N3 N4 B1 120.5(2) . .
C17 N5 N6 105.8(2) . .
C17 N5 Cr1 138.65(16) . .
N6 N5 Cr1 114.69(15) . .
C19 N6 N5 110.2(2) . .
C19 N6 B1 129.6(2) . .
N5 N6 B1 120.1(2) . .
C25 N7 Cr1 178.83(19) . .
N1 C1 C2 109.4(2) . .
N1 C1 C4 122.5(2) . .
C2 C1 C4 128.0(2) . .
C3 C2 C1 106.7(2) . .
N2 C3 C2 107.5(2) . .
N2 C3 C8 123.6(3) . .
C2 C3 C8 128.8(2) . .
C1 C4 C6 109.1(2) . .
C1 C4 C5 110.1(2) . .
C6 C4 C5 110.6(2) . .
C1 C4 C7 109.5(2) . .
C6 C4 C7 108.4(3) . .
C5 C4 C7 109.2(2) . .
N3 C9 C10 109.5(2) . .
N3 C9 C12 123.0(2) . .
C10 C9 C12 127.6(2) . .
C11 C10 C9 106.6(2) . .
N4 C11 C10 107.6(2) . .
N4 C11 C16 123.4(3) . .
C10 C11 C16 129.0(2) . .
C9 C12 C13 109.5(2) . .
C9 C12 C15 110.5(2) . .
C13 C12 C15 108.4(2) . .
C9 C12 C14 108.6(2) . .
C13 C12 C14 109.3(2) . .
C15 C12 C14 110.5(2) . .
N5 C17 C18 109.9(2) . .
N5 C17 C20 122.2(2) . .
C18 C17 C20 127.9(2) . .
C19 C18 C17 106.4(2) . .
N6 C19 C18 107.7(2) . .
N6 C19 C24 123.1(3) . .
C18 C19 C24 129.2(3) . .
C23 C20 C17 110.2(2) . .
C23 C20 C22 111.2(2) . .
C17 C20 C22 109.0(2) . .
C23 C20 C21 108.6(2) . .
C17 C20 C21 108.9(2) . .
C22 C20 C21 108.8(3) . .
N7 C25 C27 111.6(2) . .
N7 C25 C28 109.8(2) . .
C27 C25 C28 108.3(2) . .
N7 C25 C26 110.2(2) . .
C27 C25 C26 108.4(2) . .
C28 C25 C26 108.5(2) . .
C25 C26 C31 110.2(2) . .
C25 C27 C33 110.9(2) . .
C25 C28 C29 110.8(2) . .
C34 C29 C30 109.8(2) . .
C34 C29 C28 108.7(2) . .
C30 C29 C28 109.5(2) . .
C31 C30 C29 109.7(2) . .
C30 C31 C32 110.0(3) . .
C30 C31 C26 109.0(2) . .
C32 C31 C26 109.1(2) . .
C33 C32 C31 109.6(2) . .
C32 C33 C27 109.0(2) . .
C32 C33 C34 110.5(3) . .
C27 C33 C34 109.2(2) . .
C29 C34 C33 109.3(2) . .

loop_
_geom_bond_atom_site_label_1
_geom_bond_atom_site_label_2
_geom_bond_distance
_geom_bond_site_symmetry_2
Cr1 N7 1.687(2) .
Cr1 N1 2.132(2) .
Cr1 N3 2.151(2) .
Cr1 N5 2.160(2) .
B1 N2 1.535(4) .
B1 N4 1.543(4) .
B1 N6 1.544(4) .
N1 C1 1.350(3) .
N1 N2 1.378(3) .
N2 C3 1.348(3) .
N3 C9 1.344(3) .
N3 N4 1.376(3) .
N4 C11 1.346(3) .
N5 C17 1.344(3) .
N5 N6 1.382(3) .
N6 C19 1.338(3) .
N7 C25 1.455(3) .
C1 C2 1.396(3) .
C1 C4 1.519(4) .
C2 C3 1.371(4) .
C3 C8 1.496(4) .
C4 C6 1.528(4) .
C4 C5 1.528(4) .
C4 C7 1.538(4) .
C9 C10 1.390(3) .
C9 C12 1.516(3) .
C10 C11 1.372(4) .
C11 C16 1.501(3) .
C12 C13 1.527(4) .
C12 C15 1.530(4) .
C12 C14 1.532(4) .
C17 C18 1.385(4) .
C17 C20 1.522(4) .
C18 C19 1.376(4) .
C19 C24 1.501(4) .
C20 C23 1.522(4) .
C20 C22 1.537(4) .
C20 C21 1.540(4) .
C25 C27 1.529(3) .
C25 C28 1.530(4) .
C25 C26 1.536(4) .
C26 C31 1.546(3) .
C27 C33 1.534(3) .
C28 C29 1.540(3) .
C29 C34 1.524(4) .
C29 C30 1.523(4) .
C30 C31 1.524(4) .
C31 C32 1.534(4) .
C32 C33 1.505(4) .
C33 C34 1.534(4) .

loop_
_geom_torsion_atom_site_label_1
_geom_torsion_atom_site_label_2
_geom_torsion_atom_site_label_3
_geom_torsion_atom_site_label_4
_geom_torsion
_geom_torsion_site_symmetry_1
_geom_torsion_site_symmetry_2
_geom_torsion_site_symmetry_3
_geom_torsion_site_symmetry_4
C1 N1 N2 C3 0.4(3) . . . .
Cr1 N1 N2 C3 -170.48(17) . . . .
C1 N1 N2 B1 179.1(2) . . . .
Cr1 N1 N2 B1 8.2(3) . . . .
N4 B1 N2 C3 -127.9(3) . . . .
N6 B1 N2 C3 112.8(3) . . . .
N4 B1 N2 N1 53.6(3) . . . .
N6 B1 N2 N1 -65.7(3) . . . .
C9 N3 N4 C11 -0.5(3) . . . .
Cr1 N3 N4 C11 176.93(16) . . . .
C9 N3 N4 B1 -173.6(2) . . . .
Cr1 N3 N4 B1 3.8(3) . . . .
N2 B1 N4 C11 127.1(3) . . . .
N6 B1 N4 C11 -112.9(3) . . . .
N2 B1 N4 N3 -61.2(3) . . . .
N6 B1 N4 N3 58.7(3) . . . .
C17 N5 N6 C19 1.4(3) . . . .
Cr1 N5 N6 C19 -169.97(16) . . . .
C17 N5 N6 B1 -176.1(2) . . . .
Cr1 N5 N6 B1 12.6(3) . . . .
N2 B1 N6 C19 -125.2(3) . . . .
N4 B1 N6 C19 113.7(3) . . . .
N2 B1 N6 N5 51.7(3) . . . .
N4 B1 N6 N5 -69.4(3) . . . .
N2 N1 C1 C2 -0.7(3) . . . .
Cr1 N1 C1 C2 167.0(2) . . . .
N2 N1 C1 C4 176.8(2) . . . .
Cr1 N1 C1 C4 -15.4(4) . . . .
N1 C1 C2 C3 0.8(3) . . . .
C4 C1 C2 C3 -176.6(3) . . . .
N1 N2 C3 C2 0.1(3) . . . .
B1 N2 C3 C2 -178.5(3) . . . .
N1 N2 C3 C8 -178.3(3) . . . .
B1 N2 C3 C8 3.2(5) . . . .
C1 C2 C3 N2 -0.5(3) . . . .
C1 C2 C3 C8 177.7(3) . . . .
N1 C1 C4 C6 -55.0(3) . . . .
C2 C1 C4 C6 122.1(3) . . . .
N1 C1 C4 C5 66.6(3) . . . .
C2 C1 C4 C5 -116.4(3) . . . .
N1 C1 C4 C7 -173.4(3) . . . .
C2 C1 C4 C7 3.6(4) . . . .
N4 N3 C9 C10 0.3(3) . . . .
Cr1 N3 C9 C10 -176.22(19) . . . .
N4 N3 C9 C12 179.5(2) . . . .
Cr1 N3 C9 C12 3.0(4) . . . .
N3 C9 C10 C11 0.0(3) . . . .
C12 C9 C10 C11 -179.1(2) . . . .
N3 N4 C11 C10 0.5(3) . . . .
B1 N4 C11 C10 172.8(2) . . . .
N3 N4 C11 C16 -179.6(2) . . . .
B1 N4 C11 C16 -7.3(4) . . . .
C9 C10 C11 N4 -0.3(3) . . . .
C9 C10 C11 C16 179.9(3) . . . .
N3 C9 C12 C13 177.7(2) . . . .
C10 C9 C12 C13 -3.2(4) . . . .
N3 C9 C12 C15 58.4(3) . . . .
C10 C9 C12 C15 -122.6(3) . . . .
N3 C9 C12 C14 -63.0(3) . . . .
C10 C9 C12 C14 116.1(3) . . . .
N6 N5 C17 C18 -1.2(3) . . . .
Cr1 N5 C17 C18 166.85(19) . . . .
N6 N5 C17 C20 177.6(2) . . . .
Cr1 N5 C17 C20 -14.3(4) . . . .
N5 C17 C18 C19 0.6(3) . . . .
C20 C17 C18 C19 -178.1(3) . . . .
N5 N6 C19 C18 -1.0(3) . . . .
B1 N6 C19 C18 176.1(2) . . . .
N5 N6 C19 C24 177.5(2) . . . .
B1 N6 C19 C24 -5.3(4) . . . .
C17 C18 C19 N6 0.2(3) . . . .
C17 C18 C19 C24 -178.2(3) . . . .
N5 C17 C20 C23 66.0(3) . . . .
C18 C17 C20 C23 -115.4(3) . . . .
N5 C17 C20 C22 -56.3(3) . . . .
C18 C17 C20 C22 122.3(3) . . . .
N5 C17 C20 C21 -175.0(2) . . . .
C18 C17 C20 C21 3.7(4) . . . .
N7 C25 C26 C31 -179.4(2) . . . .
C27 C25 C26 C31 58.2(3) . . . .
C28 C25 C26 C31 -59.2(3) . . . .
N7 C25 C27 C33 179.5(2) . . . .
C28 C25 C27 C33 58.5(3) . . . .
C26 C25 C27 C33 -59.0(3) . . . .
N7 C25 C28 C29 178.9(2) . . . .
C27 C25 C28 C29 -59.0(3) . . . .
C26 C25 C28 C29 58.5(3) . . . .
C25 C28 C29 C34 60.7(3) . . . .
C25 C28 C29 C30 -59.2(3) . . . .
C34 C29 C30 C31 -59.5(3) . . . .
C28 C29 C30 C31 59.8(3) . . . .
C29 C30 C31 C32 59.0(3) . . . .
C29 C30 C31 C26 -60.5(3) . . . .
C25 C26 C31 C30 60.7(3) . . . .
C25 C26 C31 C32 -59.4(3) . . . .
C30 C31 C32 C33 -58.8(3) . . . .
C26 C31 C32 C33 60.6(3) . . . .
C31 C32 C33 C27 -61.0(3) . . . .
C31 C32 C33 C34 59.0(3) . . . .
C25 C27 C33 C32 61.0(3) . . . .
C25 C27 C33 C34 -59.8(3) . . . .
C30 C29 C34 C33 59.2(3) . . . .
C28 C29 C34 C33 -60.7(3) . . . .
C32 C33 C34 C29 -59.4(3) . . . .
C27 C33 C34 C29 60.5(3) . . . .
